data_7247765
loop_
_publ_author_name
'Jones, Isabelle M.'
'Turner, Gemma F.'
'Pitts, Kari'
'Powell, Rees'
'Riboldi-Tunnicliffe, Alan'
'Williamson, Rachel'
'Boer, Stephanie'
'Allen, Lauren'
'Moggach, Stephen A.'

_publ_section_title
;
 High-pressure induced guest-mediated gate opening behaviour of the
 Co-based framework ZIF-67
;
_journal_issue 47
_journal_name_full CrystEngComm
_journal_page_first 6533
_journal_page_last 6538
_journal_paper_doi 10.1039/D3CE00979C
_journal_volume 25
_journal_year 2023
_chemical_formula_moiety 'C8 H10 Co N4, 2.433(N4)'
_chemical_formula_sum 'C8 H10 Co N13.73'
_chemical_formula_weight 357.49
_chemical_name_common ZIF-67
_space_group_crystal_system cubic
_space_group_IT_number 217
_space_group_name_Hall 'I -4 2 3'
_space_group_name_H-M_alt 'I -4 3 m'
_atom_sites_solution_hydrogens geom
_atom_sites_solution_primary dual
_audit_creation_date 2023-10-03
_audit_creation_method
;
Olex2 1.5
(compiled 2023.08.24 svn.re1ec1418 for OlexSys, GUI svn.r6817)
;
_audit_update_record
;
2023-10-04 deposited with the CCDC.	2023-11-21 downloaded from the CCDC.
;
_cell_angle_alpha 90
_cell_angle_beta 90
_cell_angle_gamma 90
_cell_formula_units_Z 12
_cell_length_a 16.8057(4)
_cell_length_b 16.8057(4)
_cell_length_c 16.8057(4)
_cell_measurement_reflns_used 3783
_cell_measurement_temperature 293(2)
_cell_measurement_theta_max 20.6390
_cell_measurement_theta_min 3.4150
_cell_volume 4746.5(2)
_computing_cell_refinement 'CrysAlisPro 1.171.42.58a (Rigaku OD, 2022)'
_computing_data_collection 'CrysAlisPro 1.171.42.58a (Rigaku OD, 2022)'
_computing_data_reduction 'CrysAlisPro 1.171.42.58a (Rigaku OD, 2022)'
_computing_molecular_graphics 'Olex2 1.5 (Dolomanov et al., 2009)'
_computing_publication_material 'Olex2 1.5 (Dolomanov et al., 2009)'
_computing_structure_refinement 'SHELXL 2018/3 (Sheldrick, 2015)'
_computing_structure_solution 'SHELXT  (Sheldrick, 2015)'
_diffrn_ambient_temperature 293(2)
_diffrn_detector 'Hybrid Pixel Array Detector'
_diffrn_detector_area_resol_mean 10.0000
_diffrn_detector_type HyPix
_diffrn_measured_fraction_theta_full 0.993
_diffrn_measured_fraction_theta_max 0.989
_diffrn_measurement_details
;
List of Runs (angles in degrees, time in seconds):

  # Type    Start    End  Width  t~exp~   \w     \q     \k     \f   Frames
#--------------------------------------------------------------------------
  1  \w      8.00  73.00   0.50   60.00    --   13.12 -93.00-167.00  130
  2  \w    -43.00 -18.00   0.50   60.00    --   13.12  93.00 -56.00   50
  3  \w    -50.00 -25.00   0.50   60.00    --  -13.27  93.00 -56.00   50
  4  \w     13.00  38.00   0.50   60.00    --  -13.27 -93.00-167.00   50
  5  \w     59.00  84.00   0.50   60.00    --   13.12 178.00 -90.00   50
  6  \w    -94.00 -69.00   0.50   60.00    --   13.12-178.00 -90.00   50
  7  \w    -59.00 -31.00   0.50   60.00    --   13.12 114.00 -45.00   56
  8  \w    -40.00  -5.00   0.50   60.00    --   13.12 114.00 135.00   70
  9  \w    -34.00  -4.00   0.50   60.00    --   13.12  82.00 151.00   60
 10  \w   -121.00 -90.00   0.50   60.00    --  -13.27-178.00 -90.00   62
 11  \w      8.00  34.00   0.50   60.00    --  -13.27 -53.00  17.00   52
 12  \w      9.00  40.00   0.50   60.00    --  -13.27 -82.00  29.00   62
 13  \w    -55.00  -4.00   0.50   60.00    --  -13.27  82.00 151.00  102
 14  \w    -36.00 -16.00   0.50   60.00    --  -13.27  38.00 -30.00   40
 15  \w     24.00  51.00   0.50   60.00    --  -13.27 -40.00  12.00   54
 16  \w    -45.00 -15.00   0.50   60.00    --  -13.27  97.00 143.00   60
 17  \w    -36.00 -16.00   0.50   60.00    --  -13.27  38.00 150.00   40
;
_diffrn_measurement_device 'four-circle diffractometer'
_diffrn_measurement_device_type 'XtaLAB Synergy, Single source at home/near, HyPix'
_diffrn_measurement_method '\w scans'
_diffrn_orient_matrix_type 'CrysAlisPro convention (1999,Acta A55,543-557)'
_diffrn_orient_matrix_UB_11 0.0145531000
_diffrn_orient_matrix_UB_12 0.0073725000
_diffrn_orient_matrix_UB_13 0.0388774000
_diffrn_orient_matrix_UB_21 0.0362313000
_diffrn_orient_matrix_UB_22 -0.0192877000
_diffrn_orient_matrix_UB_23 -0.0099340000
_diffrn_orient_matrix_UB_31 0.0160332000
_diffrn_orient_matrix_UB_32 0.0368259000
_diffrn_orient_matrix_UB_33 -0.0130313000
_diffrn_radiation_monochromator mirror
_diffrn_radiation_probe x-ray
_diffrn_radiation_type 'Mo K\a'
_diffrn_radiation_wavelength 0.71073
_diffrn_reflns_av_R_equivalents 0.0763
_diffrn_reflns_av_unetI/netI 0.0349
_diffrn_reflns_Laue_measured_fraction_full 0.993
_diffrn_reflns_Laue_measured_fraction_max 0.989
_diffrn_reflns_limit_h_max 16
_diffrn_reflns_limit_h_min -16
_diffrn_reflns_limit_k_max 16
_diffrn_reflns_limit_k_min -16
_diffrn_reflns_limit_l_max 11
_diffrn_reflns_limit_l_min -11
_diffrn_reflns_number 9257
_diffrn_reflns_point_group_measured_fraction_full 0.994
_diffrn_reflns_point_group_measured_fraction_max 0.992
_diffrn_reflns_theta_full 20.799
_diffrn_reflns_theta_max 20.799
_diffrn_reflns_theta_min 3.429
_diffrn_source 'micro-focus sealed X-ray tube'
_diffrn_source_type 'PhotonJet (Mo) X-ray Source'
_diffrn_standards_number 0
_exptl_absorpt_coefficient_mu 1.107
_exptl_absorpt_correction_T_max 0.7061
_exptl_absorpt_correction_T_min 0.6351
_exptl_absorpt_correction_type multi-scan
_exptl_absorpt_process_details
;
SADABS-2016/2 (Bruker,2016/2) was used for absorption correction.
wR2(int) was 0.0984 before and 0.0867 after correction.
The Ratio of minimum to maximum transmission is 0.8994.
The \l/2 correction factor is Not present.
;
_exptl_crystal_colour 'clear bluish violet'
_exptl_crystal_colour_lustre clear
_exptl_crystal_colour_modifier bluish
_exptl_crystal_colour_primary violet
_exptl_crystal_density_diffrn 1.501
_exptl_crystal_description block
_exptl_crystal_F_000 2174
_exptl_crystal_recrystallization_method 'Re-crystallisation from solvent'
_exptl_crystal_size_max 0.14
_exptl_crystal_size_mid 0.1
_exptl_crystal_size_min 0.09
_refine_diff_density_max 0.790
_refine_diff_density_min -0.677
_refine_diff_density_rms 0.132
_refine_ls_abs_structure_details
;
 Flack x determined using 181 quotients [(I+)-(I-)]/[(I+)+(I-)]
 (Parsons, Flack and Wagner, Acta Cryst. B69 (2013) 249-259).
;
_refine_ls_abs_structure_Flack 0.02(2)
_refine_ls_extinction_method none
_refine_ls_goodness_of_fit_ref 1.105
_refine_ls_hydrogen_treatment constr
_refine_ls_matrix_type full
_refine_ls_number_parameters 48
_refine_ls_number_reflns 496
_refine_ls_number_restraints 10
_refine_ls_restrained_S_all 1.148
_refine_ls_R_factor_all 0.0781
_refine_ls_R_factor_gt 0.0721
_refine_ls_shift/su_max 0.000
_refine_ls_shift/su_mean 0.000
_refine_ls_structure_factor_coef Fsqd
_refine_ls_weighting_details 'w=1/[\s^2^(Fo^2^)+(0.1592P)^2^+0.3076P] where P=(Fo^2^+2Fc^2^)/3'
_refine_ls_weighting_scheme calc
_refine_ls_wR_factor_gt 0.1893
_refine_ls_wR_factor_ref 0.1947
_reflns_Friedel_coverage 0.778
_reflns_Friedel_fraction_full 0.995
_reflns_Friedel_fraction_max 0.995
_reflns_number_gt 455
_reflns_number_total 496
_reflns_threshold_expression 'I > 2\s(I)'
_cod_data_source_file d3ce00979c2.cif
_cod_data_source_block zif67_ln2_2000
_cod_depositor_comments 'Adding full bibliography for 7247762--7247779.cif.'
_cod_original_cell_volume 4746.5(3)
_cod_database_code 7247765
_shelx_shelxl_version_number 2018/3
_chemical_oxdiff_formula 'Co C8 H10 N4'
_chemical_oxdiff_usercomment 'ZIF67 @ 2.0 GPa in LN2'
_shelx_space_group_comment
;
The symmetry employed for this shelxl refinement is uniquely defined
by the following loop, which should always be used as a source of
symmetry information in preference to the above space-group names.
They are only intended as comments.
;
_shelx_estimated_absorpt_t_max 0.907
_shelx_estimated_absorpt_t_min 0.860
_diffrn_orient_matrix_axis[1] matrixX
_diffrn_orient_matrix_axis[2] matrixY
_diffrn_orient_matrix_axis[3] matrixZ
_olex2_refinement_description
;
1. Fixed Uiso
 At 1.2 times of:
  All C(H) groups
 At 1.5 times of:
  All C(H,H,H) groups
2. Restrained distances
 C2-C3
 1.55 with sigma of 0.02
 N1-C1
 1.387 with sigma of 0.01
 N1-C2
 1.337 with sigma of 0.01
 C1-C2
 2.175 with sigma of 0.01
 N9-N8
 1.08 with sigma of 0.02
 N5-N4
 1.08 with sigma of 0.02
3. Restrained planarity
 C1, N1, C2, C3
 with sigma of 0.1
4. Uiso/Uaniso restraints and constraints
Uanis(C1) = Uanis(C2) = Uanis(N1)
Uiso(N2) = Uiso(N7)
Uiso(N10) = Uiso(N11)
Uiso(N9) = Uiso(N8)
Uiso(N3) = Uiso(N2)
Uiso(N5) = Uiso(N4)
5. Rigid body (RIGU) restrains
 C2, C3
 with sigma for 1-2 distances of 0.004 and sigma for 1-3 distances of 0.004
6. Others
 Fixed Sof: H3A(0.5) H3B(0.5) H3C(0.5) N3(0.166667) N4(0.25) N11(0.083333)
 N12(0.125) N13(0.125) N10(0.083333) N15(0.1) N2(0.083333)
7.a Aromatic/amide H refined with riding coordinates:
 C1(H1)
7.b Idealised Me refined as rotating group:
 C3(H3A,H3B,H3C)
;
_olex2_submission_special_instructions 'No special instructions were received'
_oxdiff_exptl_absorpt_empirical_details
;
Empirical correction (ABSPACK) includes:
- Absorption correction using spherical harmonics
- Frame scaling
;
_oxdiff_exptl_absorpt_empirical_full_max 40.717
_oxdiff_exptl_absorpt_empirical_full_min 0.408

loop_
_space_group_symop_operation_xyz
'x, y, z'
'-x, -y, z'
'-x, y, -z'
'x, -y, -z'
'z, x, y'
'z, -x, -y'
'-z, -x, y'
'-z, x, -y'
'y, z, x'
'-y, z, -x'
'y, -z, -x'
'-y, -z, x'
'y, x, z'
'-y, -x, z'
'y, -x, -z'
'-y, x, -z'
'x, z, y'
'-x, z, -y'
'-x, -z, y'
'x, -z, -y'
'z, y, x'
'z, -y, -x'
'-z, y, -x'
'-z, -y, x'
'x+1/2, y+1/2, z+1/2'
'-x+1/2, -y+1/2, z+1/2'
'-x+1/2, y+1/2, -z+1/2'
'x+1/2, -y+1/2, -z+1/2'
'z+1/2, x+1/2, y+1/2'
'z+1/2, -x+1/2, -y+1/2'
'-z+1/2, -x+1/2, y+1/2'
'-z+1/2, x+1/2, -y+1/2'
'y+1/2, z+1/2, x+1/2'
'-y+1/2, z+1/2, -x+1/2'
'y+1/2, -z+1/2, -x+1/2'
'-y+1/2, -z+1/2, x+1/2'
'y+1/2, x+1/2, z+1/2'
'-y+1/2, -x+1/2, z+1/2'
'y+1/2, -x+1/2, -z+1/2'
'-y+1/2, x+1/2, -z+1/2'
'x+1/2, z+1/2, y+1/2'
'-x+1/2, z+1/2, -y+1/2'
'-x+1/2, -z+1/2, y+1/2'
'x+1/2, -z+1/2, -y+1/2'
'z+1/2, y+1/2, x+1/2'
'z+1/2, -y+1/2, -x+1/2'
'-z+1/2, y+1/2, -x+1/2'
'-z+1/2, -y+1/2, x+1/2'

loop_
_atom_site_label
_atom_site_type_symbol
_atom_site_fract_x
_atom_site_fract_y
_atom_site_fract_z
_atom_site_U_iso_or_equiv
_atom_site_adp_type
_atom_site_occupancy
_atom_site_site_symmetry_order
_atom_site_calc_flag
_atom_site_refinement_flags_posn
_atom_site_refinement_flags_adp
_atom_site_refinement_flags_occupancy
_atom_site_disorder_assembly
_atom_site_disorder_group
Co1 Co 0.500000 0.250000 0.000000 0.0341(15) Uani 1 4 d S T P . .
N1 N 0.5863(5) 0.3199(5) 0.0380(5) 0.036(2) Uani 1 1 d D . . . .
C2 C 0.6327(6) 0.3673(6) -0.0052(7) 0.036(2) Uani 1 2 d DS T P . .
C1 C 0.6041(7) 0.3372(8) 0.1164(5) 0.036(2) Uani 1 1 d D . . . .
H1 H 0.577535 0.310249 0.168083 0.043 Uiso 1 1 calc R U . . .
C3 C 0.6279(8) 0.3721(8) -0.0953(11) 0.048(5) Uani 1 2 d DS T P . .
H3A H 0.662054 0.323957 -0.121218 0.072 Uiso 0.5 1 calc R U P A -1
H3B H 0.651887 0.428536 -0.115142 0.072 Uiso 0.5 1 calc R U P A -1
H3C H 0.566378 0.367188 -0.113862 0.072 Uiso 0.5 1 calc R U P A -1
N5 N 0.500000 0.500000 -0.233(2) 0.122(11) Uiso 1 4 d DS . P . .
N8 N 0.7824(12) 0.2176(12) 0.0729(16) 0.128(7) Uiso 1 2 d DS . P . .
N3 N 0.500000 0.500000 -0.0366(18) 0.075(6) Uiso 0.6667 4 d S . P . .
N9 N 0.7643(13) 0.2357(13) 0.0221(17) 0.128(7) Uiso 1 2 d DS . P . .
N4 N 0.5440(11) 0.4560(11) -0.230(4) 0.122(11) Uiso 0.5 2 d DS . P . .
N11 N 0.568(7) 0.432(7) -0.432(7) 0.12(5) Uiso 0.5 6 d S . P . .
N12 N 0.593(4) 0.407(4) -0.443(4) 0.06(3) Uiso 0.25 2 d S . P . 1
N7 N 0.7570(13) 0.2430(13) -0.2430(13) 0.075(6) Uiso 1 6 d S . P . .
N13 N 0.876(2) 0.124(2) -0.124(2) 0.11(2) Uiso 0.75 6 d S . P . .
N10 N 0.540(8) 0.460(8) -0.393(12) 0.12(5) Uiso 0.1667 2 d S . P . 2
N15 N 0.823(8) 0.111(5) -0.111(5) 0.10(3) Uiso 0.2 2 d S . P . .
N2 N 0.500000 0.500000 0.000000 0.075(6) Uiso 0.6666 8 d S . P . .

loop_
_atom_site_aniso_label
_atom_site_aniso_U_11
_atom_site_aniso_U_22
_atom_site_aniso_U_33
_atom_site_aniso_U_23
_atom_site_aniso_U_13
_atom_site_aniso_U_12
Co1 0.0340(16) 0.034(2) 0.0340(16) 0.000 0.000 0.000
N1 0.035(5) 0.038(5) 0.035(4) 0.000(4) -0.004(4) -0.006(3)
C2 0.035(5) 0.038(5) 0.035(4) 0.000(4) -0.004(4) -0.006(3)
C1 0.035(5) 0.038(5) 0.035(4) 0.000(4) -0.004(4) -0.006(3)
C3 0.051(9) 0.051(9) 0.042(8) 0.007(6) -0.007(6) -0.013(11)

loop_
_atom_type_symbol
_atom_type_description
_atom_type_scat_dispersion_real
_atom_type_scat_dispersion_imag
_atom_type_scat_source
C C 0.0033 0.0016 'International Tables Vol C Tables 4.2.6.8 and 6.1.1.4'
H H 0.0000 0.0000 'International Tables Vol C Tables 4.2.6.8 and 6.1.1.4'
Co Co 0.3494 0.9721 'International Tables Vol C Tables 4.2.6.8 and 6.1.1.4'
N N 0.0061 0.0033 'International Tables Vol C Tables 4.2.6.8 and 6.1.1.4'

loop_
_axis.id
_axis.type
_axis.equipment
_axis.parity
_axis.depends_on
_axis.zero
_axis.vector[1]
_axis.vector[2]
_axis.vector[3]
source . source . . . 1.00000000 0.00000000 0.00003403
omega rotation goniometer -1 . 0.12240000 0.00000000 0.00000000 1.00000000
kappa rotation goniometer -1 omega 0.28425000 -0.76560404 0.00000000 0.64331210
phi rotation goniometer -1 kappa . -0.00006266 0.00000000 1.00000000
theta rotation goniometer -1 . 0.19892000 0.00000000 0.00000000 1.00000000
matrixX general general . phi . 1.00000000 0.00000000 0.00000000
matrixY general general . phi . 0.00000000 1.00000000 0.00000000
matrixZ general general . phi . 0.00000000 0.00000000 1.00000000
dacX translation general . phi . 0.00000000 1.00000000 0.00000000
dacY translation general . phi . -1.00000000 0.00000000 0.00000000
dacZ translation general . phi . 0.00000000 0.00000000 1.00000000

loop_
_geom_angle_atom_site_label_1
_geom_angle_atom_site_label_2
_geom_angle_atom_site_label_3
_geom_angle
_geom_angle_site_symmetry_1
_geom_angle_site_symmetry_3
_geom_angle_publ_flag
N1 Co1 N1 110.8(3) 46 3_655 ?
N1 Co1 N1 106.9(5) 3_655 . ?
N1 Co1 N1 110.8(3) 46 . ?
N1 Co1 N1 106.9(5) 46 48_554 ?
N1 Co1 N1 110.8(3) 3_655 48_554 ?
N1 Co1 N1 110.8(3) 48_554 . ?
C2 N1 Co1 127.7(6) . . ?
C2 N1 C1 105.5(9) . . ?
C1 N1 Co1 126.4(8) . . ?
N1 C2 N1 113.9(11) 14_665 . ?
N1 C2 C3 123.0(5) . . ?
N1 C2 C3 123.0(5) 14_665 . ?
N1 C1 C1 107.6(7) . 14_665 ?
N1 C1 H1 126.2 . . ?
C1 C1 H1 126.2 14_665 . ?
C2 C3 H3A 109.5 . . ?
C2 C3 H3B 109.5 . . ?
C2 C3 H3C 109.5 . . ?
H3A C3 H3B 109.5 . . ?
H3A C3 H3C 109.5 . . ?
H3B C3 H3C 109.5 . . ?
N4 N5 N4 173(9) 2_665 . ?
N2 N3 N3 0.000(3) . 3_655 ?
N12 N11 N12 86(10) 12_654 . ?
N12 N11 N12 86(10) 12_654 6_665 ?
N12 N11 N12 86(10) 6_665 . ?
N12 N11 N10 152(10) 12_654 12_654 ?
N12 N11 N10 152(10) 6_665 6_665 ?
N12 N11 N10 74(10) 12_654 6_665 ?
N12 N11 N10 74(10) 6_665 12_654 ?
N12 N11 N10 74(10) . 12_654 ?
N12 N11 N10 74(10) . 6_665 ?
N10 N11 N10 117(10) . 6_665 ?
N10 N11 N10 117(10) . 12_654 ?
N10 N11 N10 117(10) 12_654 6_665 ?
N11 N12 N12 47(10) . 6_665 ?
N11 N12 N12 47(10) . 12_654 ?
N12 N12 N12 59.99(3) 12_654 6_665 ?
N15 N13 N15 112(9) 12_654 . ?
N15 N13 N15 112(9) 6_665 . ?
N15 N13 N15 112(9) 6_665 12_654 ?
N11 N10 N10 32(7) . 12_654 ?
N11 N10 N10 136(10) . 2_665 ?
N11 N10 N10 32(7) . 6_665 ?
N10 N10 N10 119.998(12) 6_665 2_665 ?
N10 N10 N10 60.000(16) 12_654 6_665 ?
N10 N10 N10 119.998(15) 12_654 2_665 ?
N13 N15 N15 34(5) . 6_665 ?
N13 N15 N15 34(5) . 12_654 ?
N15 N15 N15 60.000(14) 6_665 12_654 ?
N3 N2 N3 180.000(17) . 3_655 ?

loop_
_geom_bond_atom_site_label_1
_geom_bond_atom_site_label_2
_geom_bond_distance
_geom_bond_site_symmetry_2
_geom_bond_publ_flag
Co1 N1 1.972(9) 46 ?
Co1 N1 1.972(9) 48_554 ?
Co1 N1 1.972(9) 3_655 ?
Co1 N1 1.972(9) . ?
N1 C2 1.331(9) . ?
N1 C1 1.382(10) . ?
C2 C3 1.52(2) . ?
C1 C1 1.39(3) 14_665 ?
C1 H1 1.0770 . ?
C3 H3A 1.0831 . ?
C3 H3B 1.0831 . ?
C3 H3C 1.0831 . ?
N5 N4 1.05(3) 2_665 ?
N5 N4 1.05(3) . ?
N8 N9 0.96(2) . ?
N3 N3 1.23(6) 3_655 ?
N3 N2 0.62(3) . ?
N11 N12 0.63(14) 12_654 ?
N11 N12 0.63(14) 6_665 ?
N11 N12 0.63(14) . ?
N11 N10 0.93(17) 12_654 ?
N11 N10 0.93(17) 6_665 ?
N11 N10 0.93(17) . ?
N12 N12 0.86(14) 12_654 ?
N12 N12 0.86(14) 6_665 ?
N13 N15 0.94(13) 6_665 ?
N13 N15 0.94(13) 12_654 ?
N13 N15 0.94(13) . ?
N10 N10 1.6(3) 6_665 ?
N10 N10 1.9(4) 2_665 ?
N10 N10 1.6(3) 12_654 ?
N15 N15 1.6(2) 6_665 ?
N15 N15 1.6(2) 12_654 ?

loop_
_geom_torsion_atom_site_label_1
_geom_torsion_atom_site_label_2
_geom_torsion_atom_site_label_3
_geom_torsion_atom_site_label_4
_geom_torsion
_geom_torsion_site_symmetry_1
_geom_torsion_site_symmetry_2
_geom_torsion_site_symmetry_3
_geom_torsion_site_symmetry_4
_geom_torsion_publ_flag
Co1 N1 C2 N1 173.2(5) . . . 14_665 ?
Co1 N1 C2 C3 -2.9(18) . . . . ?
Co1 N1 C1 C1 -173.0(6) . . . 14_665 ?
C2 N1 C1 C1 -0.4(9) . . . 14_665 ?
C1 N1 C2 N1 0.7(16) . . . 14_665 ?
C1 N1 C2 C3 -175.4(13) . . . . ?
N12 N11 N12 N12 86(24) 12_654 . . 6_665 ?
N12 N11 N12 N12 -86(24) 6_665 . . 12_654 ?
N10 N11 N10 N10 144(70) 6_665 . . 12_654 ?
N10 N11 N10 N10 72(35) 6_665 . . 2_665 ?
N10 N11 N10 N10 -144(70) 12_654 . . 6_665 ?
N10 N11 N10 N10 -72(35) 12_654 . . 2_665 ?
N15 N13 N15 N15 -126(27) 12_654 . . 6_665 ?
N15 N13 N15 N15 126(27) 6_665 . . 12_654 ?
